data_1550553
loop_
_publ_author_name
'Jones, Cameron'
'Dange, Deepak'
'Gair, Andrew'
'Jones, Dafydd'
'Juckel, Martin'
'Aldridge, Simon'

_publ_section_title
;
 Acyclic 1,2-Dimagnesioethanes/-ethene Derived from Magnesium(I)
 Compounds: Multipurpose Reagents for Organometallic Synthesis
;
_journal_name_full 'Chemical Science'
_journal_paper_doi 10.1039/C9SC00200F
_journal_year 2019
_chemical_formula_sum 'C74 H98 Ge Mg N3 Si'
_chemical_formula_weight 1154.54
_space_group_crystal_system triclinic
_space_group_IT_number 2
_space_group_name_Hall '-P 1'
_space_group_name_H-M_alt 'P -1'
_symmetry_space_group_name_Hall '-P 1'
_symmetry_space_group_name_H-M 'P -1'
_atom_sites_solution_hydrogens mixed
_audit_creation_method SHELXL-2016/6
_audit_update_record
;
2019-01-11 deposited with the CCDC.
2019-02-04 downloaded from the CCDC.
;
_cell_angle_alpha 99.680(6)
_cell_angle_beta 97.495(6)
_cell_angle_gamma 95.233(5)
_cell_formula_units_Z 2
_cell_length_a 11.0530(7)
_cell_length_b 12.9063(9)
_cell_length_c 23.4106(16)
_cell_measurement_reflns_used 12072
_cell_measurement_temperature 123(2)
_cell_measurement_theta_max 25.50
_cell_measurement_theta_min 3.30
_cell_volume 3242.0(4)
_computing_cell_refinement 'Bruker SAINT'
_computing_data_collection 'Bruker APEX2'
_computing_data_reduction 'Bruker SAINT'
_computing_molecular_graphics 'Bruker SHELXTL'
_computing_publication_material 'Bruker SHELXTL'
_computing_structure_refinement 'SHELXL-2016/6 (Sheldrick, 2016)'
_computing_structure_solution 'SHELXS-97 (Sheldrick 2008)'
_diffrn_ambient_temperature 123(2)
_diffrn_measured_fraction_theta_full 0.998
_diffrn_measured_fraction_theta_max 0.998
_diffrn_measurement_device_type 'Bruker Apex X8'
_diffrn_radiation_type MoK\a
_diffrn_radiation_wavelength 0.71073
_diffrn_reflns_av_R_equivalents 0.0827
_diffrn_reflns_av_unetI/netI 0.1019
_diffrn_reflns_Laue_measured_fraction_full 0.998
_diffrn_reflns_Laue_measured_fraction_max 0.998
_diffrn_reflns_limit_h_max 13
_diffrn_reflns_limit_h_min -13
_diffrn_reflns_limit_k_max 15
_diffrn_reflns_limit_k_min -15
_diffrn_reflns_limit_l_max 28
_diffrn_reflns_limit_l_min -28
_diffrn_reflns_number 37790
_diffrn_reflns_point_group_measured_fraction_full 0.998
_diffrn_reflns_point_group_measured_fraction_max 0.998
_diffrn_reflns_theta_full 25.242
_diffrn_reflns_theta_max 25.500
_diffrn_reflns_theta_min 3.303
_diffrn_source 'fine-focus sealed tube'
_exptl_absorpt_coefficient_mu 0.544
_exptl_absorpt_correction_T_max 0.9084
_exptl_absorpt_correction_T_min 0.8795
_exptl_absorpt_correction_type multi-scan
_exptl_absorpt_process_details 'Sortav (Blessing)'
_exptl_crystal_colour colourless
_exptl_crystal_density_diffrn 1.183
_exptl_crystal_description block
_exptl_crystal_F_000 1242
_exptl_crystal_size_max 0.240
_exptl_crystal_size_mid 0.200
_exptl_crystal_size_min 0.180
_refine_diff_density_max 1.631
_refine_diff_density_min -0.883
_refine_diff_density_rms 0.101
_refine_ls_extinction_method none
_refine_ls_goodness_of_fit_ref 1.080
_refine_ls_hydrogen_treatment mixed
_refine_ls_matrix_type full
_refine_ls_number_parameters 743
_refine_ls_number_reflns 12072
_refine_ls_number_restraints 13
_refine_ls_restrained_S_all 1.085
_refine_ls_R_factor_all 0.1057
_refine_ls_R_factor_gt 0.0748
_refine_ls_shift/su_max 0.001
_refine_ls_shift/su_mean 0.000
_refine_ls_structure_factor_coef Fsqd
_refine_ls_weighting_details 'w=1/[\s^2^(Fo^2^)+(0.0799P)^2^+4.2759P] where P=(Fo^2^+2Fc^2^)/3'
_refine_ls_weighting_scheme calc
_refine_ls_wR_factor_gt 0.1753
_refine_ls_wR_factor_ref 0.1982
_reflns_Friedel_coverage 0.000
_reflns_number_gt 8732
_reflns_number_total 12072
_reflns_threshold_expression 'I > 2\s(I)'
_cod_data_source_file c9sc00200f2.cif
_cod_data_source_block Cj1324
_cod_database_code 1550553
_shelx_shelxl_version_number 2016/6
_shelx_space_group_comment
;
The symmetry employed for this shelxl refinement is uniquely defined
by the following loop, which should always be used as a source of
symmetry information in preference to the above space-group names.
They are only intended as comments.
;
_shelx_estimated_absorpt_t_min 0.880
_shelx_estimated_absorpt_t_max 0.908

loop_
_space_group_symop_operation_xyz
'x, y, z'
'-x, -y, -z'

loop_
_atom_site_label
_atom_site_type_symbol
_atom_site_fract_x
_atom_site_fract_y
_atom_site_fract_z
_atom_site_U_iso_or_equiv
_atom_site_adp_type
_atom_site_occupancy
_atom_site_site_symmetry_order
_atom_site_calc_flag
_atom_site_refinement_flags_posn
_atom_site_refinement_flags_adp
Ge1 Ge 0.49288(4) 0.60176(3) 0.72301(2) 0.02079(15) Uani 1 1 d . .
Si1 Si 0.39613(10) 0.37588(9) 0.75731(5) 0.0196(3) Uani 1 1 d . .
Mg1 Mg 0.70425(13) 0.68942(11) 0.69578(6) 0.0223(3) Uani 1 1 d . .
N1 N 0.6940(3) 0.7059(3) 0.60962(15) 0.0236(8) Uani 1 1 d . .
C1 C 0.7294(4) 0.6348(3) 0.56224(18) 0.0257(10) Uani 1 1 d . .
H1 H 0.401(4) 0.555(3) 0.676(2) 0.034(13) Uiso 1 1 d . .
N2 N 0.7522(3) 0.8488(3) 0.72474(15) 0.0224(8) Uani 1 1 d . .
C2 C 0.8264(4) 0.6675(4) 0.53362(19) 0.0279(10) Uani 1 1 d . .
N3 N 0.4936(3) 0.4946(3) 0.77002(14) 0.0181(7) Uani 1 1 d . .
C3 C 0.8611(4) 0.5950(4) 0.4898(2) 0.0332(11) Uani 1 1 d . .
H3 H 0.926130 0.617406 0.470295 0.040 Uiso 1 1 calc R U
C4 C 0.8062(4) 0.4922(4) 0.47305(19) 0.0287(10) Uani 1 1 d . .
C5 C 0.7127(4) 0.4616(4) 0.5030(2) 0.0308(10) Uani 1 1 d . .
H5 H 0.674288 0.390738 0.493060 0.037 Uiso 1 1 calc R U
C6 C 0.6731(4) 0.5308(3) 0.54698(19) 0.0260(10) Uani 1 1 d . .
C7 C 0.5691(4) 0.4940(4) 0.5768(2) 0.0305(10) Uani 1 1 d . .
H7A H 0.600222 0.491485 0.617650 0.046 Uiso 1 1 calc R U
H7B H 0.532296 0.423288 0.556536 0.046 Uiso 1 1 calc R U
H7C H 0.506766 0.543345 0.575721 0.046 Uiso 1 1 calc R U
C8 C 0.8923(5) 0.7769(4) 0.5499(2) 0.0398(12) Uani 1 1 d . .
H8A H 0.977771 0.775405 0.543020 0.060 Uiso 1 1 calc R U
H8B H 0.890525 0.804119 0.591437 0.060 Uiso 1 1 calc R U
H8C H 0.851938 0.822843 0.525984 0.060 Uiso 1 1 calc R U
C9 C 0.8425(5) 0.4155(4) 0.4239(2) 0.0412(12) Uani 1 1 d . .
H9A H 0.800357 0.426781 0.386338 0.062 Uiso 1 1 calc R U
H9B H 0.819047 0.342877 0.428955 0.062 Uiso 1 1 calc R U
H9C H 0.931519 0.427033 0.424527 0.062 Uiso 1 1 calc R U
C10 C 0.6353(4) 0.7870(3) 0.59754(19) 0.0252(10) Uani 1 1 d . .
C11 C 0.5796(5) 0.7867(4) 0.5344(2) 0.0345(11) Uani 1 1 d . .
H11A H 0.643251 0.812737 0.513201 0.052 Uiso 1 1 calc R U
H11B H 0.513798 0.832753 0.534103 0.052 Uiso 1 1 calc R U
H11C H 0.545761 0.714452 0.515457 0.052 Uiso 1 1 calc R U
C12 C 0.6226(4) 0.8747(3) 0.63874(19) 0.0255(10) Uani 1 1 d . .
H12 H 0.561560 0.917038 0.626756 0.031 Uiso 1 1 calc R U
C13 C 0.6871(4) 0.9099(3) 0.69567(19) 0.0241(9) Uani 1 1 d . .
C14 C 0.6817(4) 1.0224(3) 0.7234(2) 0.0309(11) Uani 1 1 d . .
H14A H 0.663999 1.025113 0.763535 0.046 Uiso 1 1 calc R U
H14B H 0.616717 1.051730 0.700643 0.046 Uiso 1 1 calc R U
H14C H 0.760817 1.063976 0.724166 0.046 Uiso 1 1 calc R U
C15 C 0.8384(4) 0.8975(3) 0.77616(19) 0.0230(9) Uani 1 1 d . .
C16 C 0.9530(4) 0.9457(3) 0.7692(2) 0.0280(10) Uani 1 1 d . .
C17 C 1.0396(4) 0.9807(3) 0.8187(2) 0.0314(11) Uani 1 1 d . .
H17 H 1.116778 1.014902 0.814385 0.038 Uiso 1 1 calc R U
C18 C 1.0189(4) 0.9680(3) 0.8739(2) 0.0321(11) Uani 1 1 d . .
C19 C 0.9038(4) 0.9219(3) 0.8798(2) 0.0275(10) Uani 1 1 d . .
H19 H 0.886927 0.913884 0.917689 0.033 Uiso 1 1 calc R U
C20 C 0.8128(4) 0.8872(3) 0.83183(18) 0.0223(9) Uani 1 1 d . .
C21 C 0.6899(4) 0.8374(3) 0.83988(19) 0.0259(10) Uani 1 1 d . .
H21A H 0.679516 0.762128 0.822164 0.039 Uiso 1 1 calc R U
H21B H 0.625049 0.872573 0.820922 0.039 Uiso 1 1 calc R U
H21C H 0.684551 0.844901 0.881805 0.039 Uiso 1 1 calc R U
C22 C 0.9844(5) 0.9579(4) 0.7101(2) 0.0389(12) Uani 1 1 d . .
H22A H 1.070235 0.988534 0.714167 0.058 Uiso 1 1 calc R U
H22B H 0.930678 1.004767 0.693143 0.058 Uiso 1 1 calc R U
H22C H 0.972833 0.888470 0.684367 0.058 Uiso 1 1 calc R U
C23 C 1.1165(5) 1.0034(4) 0.9269(2) 0.0449(13) Uani 1 1 d . .
H23A H 1.147679 0.941230 0.939951 0.067 Uiso 1 1 calc R U
H23B H 1.081072 1.044066 0.958578 0.067 Uiso 1 1 calc R U
H23C H 1.184177 1.047838 0.916673 0.067 Uiso 1 1 calc R U
C24 C 0.5625(4) 0.5392(3) 0.82661(17) 0.0179(8) Uani 1 1 d . .
C25 C 0.5107(4) 0.6080(3) 0.86738(17) 0.0188(9) Uani 1 1 d . .
C26 C 0.5804(4) 0.6603(3) 0.91969(17) 0.0204(9) Uani 1 1 d . .
H26 H 0.544675 0.709496 0.945484 0.024 Uiso 1 1 calc R U
C27 C 0.7010(4) 0.6422(3) 0.93498(18) 0.0219(9) Uani 1 1 d . .
C28 C 0.7510(4) 0.5718(3) 0.89549(18) 0.0206(9) Uani 1 1 d . .
H28 H 0.832909 0.557123 0.905825 0.025 Uiso 1 1 calc R U
C29 C 0.6864(4) 0.5219(3) 0.84158(18) 0.0196(9) Uani 1 1 d . .
C30 C 0.3788(4) 0.6320(3) 0.85171(18) 0.0218(9) Uani 1 1 d . .
H30 H 0.339047 0.571228 0.820589 0.026 Uiso 1 1 calc R U
C31 C 0.2987(4) 0.6361(3) 0.90022(19) 0.0225(9) Uani 1 1 d . .
C32 C 0.1851(4) 0.6743(3) 0.8921(2) 0.0281(10) Uani 1 1 d . .
H32 H 0.160000 0.699122 0.856969 0.034 Uiso 1 1 calc R U
C33 C 0.1080(4) 0.6770(4) 0.9344(2) 0.0366(12) Uani 1 1 d . .
H33 H 0.031732 0.704824 0.928076 0.044 Uiso 1 1 calc R U
C34 C 0.1401(4) 0.6403(4) 0.9851(2) 0.0364(12) Uani 1 1 d . .
H34 H 0.087414 0.642848 1.014118 0.044 Uiso 1 1 calc R U
C35 C 0.2508(5) 0.5993(4) 0.9930(2) 0.0348(11) Uani 1 1 d . .
H35 H 0.273930 0.572291 1.027685 0.042 Uiso 1 1 calc R U
C36 C 0.3281(4) 0.5971(3) 0.95143(19) 0.0262(10) Uani 1 1 d . .
H36 H 0.403659 0.568216 0.957925 0.031 Uiso 1 1 calc R U
C37 C 0.3824(4) 0.7287(3) 0.82155(18) 0.0215(9) Uani 1 1 d . .
C38 C 0.3604(4) 0.8278(3) 0.8504(2) 0.0244(9) Uani 1 1 d . .
H38 H 0.346166 0.836237 0.889947 0.029 Uiso 1 1 calc R U
C39 C 0.3590(4) 0.9132(3) 0.8221(2) 0.0284(10) Uani 1 1 d . .
H39 H 0.345129 0.980246 0.842380 0.034 Uiso 1 1 calc R U
C40 C 0.3776(4) 0.9012(3) 0.7648(2) 0.0277(10) Uani 1 1 d . .
H40 H 0.370533 0.958415 0.744347 0.033 Uiso 1 1 calc R U
C41 C 0.4066(4) 0.8055(3) 0.7369(2) 0.0250(10) Uani 1 1 d . .
H41 H 0.423094 0.798746 0.697689 0.030 Uiso 1 1 calc R U
C42 C 0.4121(4) 0.7185(3) 0.76507(19) 0.0219(9) Uani 1 1 d . .
C43 C 0.7492(4) 0.4540(3) 0.79701(18) 0.0202(9) Uani 1 1 d . .
H43 H 0.682852 0.403859 0.770567 0.024 Uiso 1 1 calc R U
C44 C 0.8392(4) 0.3862(3) 0.82404(18) 0.0202(9) Uani 1 1 d . .
C45 C 0.9575(4) 0.4288(3) 0.85093(19) 0.0249(10) Uani 1 1 d . .
H45 H 0.983796 0.501235 0.851568 0.030 Uiso 1 1 calc R U
C46 C 1.0372(4) 0.3675(3) 0.87671(19) 0.0259(10) Uani 1 1 d . .
H46 H 1.116437 0.398338 0.896077 0.031 Uiso 1 1 calc R U
C47 C 1.0015(4) 0.2622(3) 0.87416(19) 0.0261(10) Uani 1 1 d . .
H47 H 1.056298 0.219884 0.891587 0.031 Uiso 1 1 calc R U
C48 C 0.8861(4) 0.2171(3) 0.8464(2) 0.0279(10) Uani 1 1 d . .
H48 H 0.861989 0.143864 0.844237 0.033 Uiso 1 1 calc R U
C49 C 0.8055(4) 0.2795(3) 0.82170(19) 0.0241(9) Uani 1 1 d . .
H49 H 0.726001 0.248439 0.802900 0.029 Uiso 1 1 calc R U
C50 C 0.8124(4) 0.5183(3) 0.75835(19) 0.0225(9) Uani 1 1 d . .
C51 C 0.8726(4) 0.6187(3) 0.7794(2) 0.0268(10) Uani 1 1 d . .
H51 H 0.870082 0.651704 0.818613 0.032 Uiso 1 1 calc R U
C52 C 0.9374(4) 0.6724(4) 0.7435(2) 0.0328(11) Uani 1 1 d . .
H52 H 0.980240 0.740740 0.758674 0.039 Uiso 1 1 calc R U
C53 C 0.9391(4) 0.6259(4) 0.6858(2) 0.0338(11) Uani 1 1 d . .
H53 H 0.981154 0.662961 0.661128 0.041 Uiso 1 1 calc R U
C54 C 0.8798(4) 0.5260(4) 0.6645(2) 0.0348(11) Uani 1 1 d . .
H54 H 0.880490 0.493881 0.624911 0.042 Uiso 1 1 calc R U
C55 C 0.8192(4) 0.4723(4) 0.7008(2) 0.0299(10) Uani 1 1 d . .
H55 H 0.781093 0.402192 0.686053 0.036 Uiso 1 1 calc R U
C56 C 0.7754(4) 0.6981(4) 0.99197(19) 0.0298(10) Uani 1 1 d . .
H56A H 0.727824 0.749682 1.011896 0.045 Uiso 1 1 calc R U
H56B H 0.851519 0.734822 0.984271 0.045 Uiso 1 1 calc R U
H56C H 0.795341 0.646335 1.016900 0.045 Uiso 1 1 calc R U
C57 C 0.2288(4) 0.3909(3) 0.76418(19) 0.0239(9) Uani 1 1 d . .
H57 H 0.226583 0.417088 0.806692 0.029 Uiso 1 1 calc R U
C58 C 0.1669(4) 0.4692(4) 0.7313(2) 0.0290(10) Uani 1 1 d . .
H58A H 0.158904 0.443153 0.689002 0.043 Uiso 1 1 calc R U
H58B H 0.216895 0.538215 0.741283 0.043 Uiso 1 1 calc R U
H58C H 0.085272 0.476333 0.742460 0.043 Uiso 1 1 calc R U
C59 C 0.1491(4) 0.2824(4) 0.7483(2) 0.0321(11) Uani 1 1 d . .
H59A H 0.063354 0.292380 0.751835 0.048 Uiso 1 1 calc R U
H59B H 0.178605 0.236256 0.774971 0.048 Uiso 1 1 calc R U
H59C H 0.154700 0.249906 0.707880 0.048 Uiso 1 1 calc R U
C60 C 0.4559(4) 0.3002(3) 0.81663(18) 0.0227(9) Uani 1 1 d . .
H60 H 0.546575 0.321886 0.825507 0.027 Uiso 1 1 calc R U
C61 C 0.4403(4) 0.1796(3) 0.7985(2) 0.0311(11) Uani 1 1 d . .
H61A H 0.479673 0.148302 0.830424 0.047 Uiso 1 1 calc R U
H61B H 0.478586 0.159894 0.763370 0.047 Uiso 1 1 calc R U
H61C H 0.352598 0.153482 0.790093 0.047 Uiso 1 1 calc R U
C62 C 0.4067(4) 0.3309(4) 0.87434(19) 0.0307(10) Uani 1 1 d . .
H62A H 0.319670 0.303434 0.869568 0.046 Uiso 1 1 calc R U
H62B H 0.415785 0.408202 0.885564 0.046 Uiso 1 1 calc R U
H62C H 0.453082 0.300886 0.904952 0.046 Uiso 1 1 calc R U
C63 C 0.4007(4) 0.2903(3) 0.68322(18) 0.0236(9) Uani 1 1 d . .
H63 H 0.363161 0.218427 0.686466 0.028 Uiso 1 1 calc R U
C64 C 0.3247(4) 0.3172(4) 0.62906(19) 0.0315(11) Uani 1 1 d . .
H64A H 0.355450 0.387837 0.623418 0.047 Uiso 1 1 calc R U
H64B H 0.238344 0.315888 0.634744 0.047 Uiso 1 1 calc R U
H64C H 0.331855 0.264931 0.594434 0.047 Uiso 1 1 calc R U
C65 C 0.5292(4) 0.2747(4) 0.6708(2) 0.0309(10) Uani 1 1 d . .
H65A H 0.525205 0.217734 0.636877 0.046 Uiso 1 1 calc R U
H65B H 0.576959 0.255735 0.705031 0.046 Uiso 1 1 calc R U
H65C H 0.568762 0.340364 0.662350 0.046 Uiso 1 1 calc R U
C66 C 0.6694(5) 0.1210(4) 0.9260(2) 0.0427(13) Uani 1 1 d . .
H66A H 0.747992 0.113487 0.948788 0.064 Uiso 1 1 calc R U
H66B H 0.673676 0.190569 0.914334 0.064 Uiso 1 1 calc R U
H66C H 0.652517 0.065513 0.890862 0.064 Uiso 1 1 calc R U
C67 C 0.5677(5) 0.1108(4) 0.9629(2) 0.0345(11) Uani 1 1 d . .
H67A H 0.584962 0.167953 0.997818 0.041 Uiso 1 1 calc R U
H67B H 0.489337 0.121050 0.939907 0.041 Uiso 1 1 calc R U
C68 C 0.5526(4) 0.0067(4) 0.9826(2) 0.0291(10) Uani 1 1 d . .
H68A H 0.629872 -0.001961 1.006997 0.035 Uiso 1 1 calc R U
H68B H 0.539315 -0.050464 0.947693 0.035 Uiso 1 1 calc R U
C69 C 0.7385(13) 1.0124(9) 0.3859(5) 0.149(5) Uani 1 1 d . U
H69A H 0.742770 1.085009 0.378504 0.224 Uiso 1 1 calc R U
H69B H 0.676697 0.966851 0.356208 0.224 Uiso 1 1 calc R U
H69C H 0.818778 0.986513 0.384101 0.224 Uiso 1 1 calc R U
C70 C 0.7046(11) 1.0104(8) 0.4436(6) 0.138(4) Uani 1 1 d . .
H70A H 0.722038 0.942109 0.454841 0.166 Uiso 1 1 calc R U
H70B H 0.614914 1.013410 0.441178 0.166 Uiso 1 1 calc R U
C71 C 0.7700(10) 1.0998(8) 0.4918(4) 0.108(3) Uani 1 1 d . .
H71A H 0.859578 1.098343 0.492690 0.129 Uiso 1 1 calc R U
H71B H 0.749912 1.167699 0.480841 0.129 Uiso 1 1 calc R U
C72 C 0.7428(12) 1.0993(9) 0.5504(5) 0.136(4) Uani 1 1 d . .
H72A H 0.770379 1.034334 0.562599 0.163 Uiso 1 1 calc R U
H72B H 0.652396 1.093041 0.548548 0.163 Uiso 1 1 calc R U
C73 C 0.7944(10) 1.1879(10) 0.5964(6) 0.141(4) Uani 1 1 d D U
H73A H 0.752288 1.249705 0.588654 0.169 Uiso 1 1 calc R U
H73B H 0.772362 1.171046 0.633699 0.169 Uiso 1 1 calc R U
C74 C 0.9235(10) 1.2204(11) 0.6055(5) 0.151(5) Uani 1 1 d D .
H74A H 0.968011 1.158073 0.605382 0.226 Uiso 1 1 calc R U
H74B H 0.946582 1.268308 0.643338 0.226 Uiso 1 1 calc R U
H74C H 0.944444 1.257006 0.574073 0.226 Uiso 1 1 calc R U

loop_
_atom_site_aniso_label
_atom_site_aniso_U_11
_atom_site_aniso_U_22
_atom_site_aniso_U_33
_atom_site_aniso_U_23
_atom_site_aniso_U_13
_atom_site_aniso_U_12
Ge1 0.0167(3) 0.0219(3) 0.0250(3) 0.00594(18) 0.00430(18) 0.00421(17)
Si1 0.0151(6) 0.0192(6) 0.0250(6) 0.0041(4) 0.0041(5) 0.0027(4)
Mg1 0.0189(7) 0.0216(7) 0.0271(8) 0.0055(6) 0.0045(6) 0.0027(6)
N1 0.0200(19) 0.0261(19) 0.027(2) 0.0069(15) 0.0070(15) 0.0040(15)
C1 0.027(2) 0.030(2) 0.024(2) 0.0075(18) 0.0056(19) 0.0111(19)
N2 0.0172(18) 0.0223(19) 0.027(2) 0.0031(15) 0.0028(15) 0.0027(14)
C2 0.024(2) 0.033(3) 0.028(2) 0.0087(19) 0.0046(19) 0.0063(19)
N3 0.0127(17) 0.0225(18) 0.0206(18) 0.0059(14) 0.0040(14) 0.0033(13)
C3 0.027(3) 0.046(3) 0.032(3) 0.014(2) 0.012(2) 0.009(2)
C4 0.021(2) 0.037(3) 0.028(2) 0.0029(19) 0.0039(19) 0.011(2)
C5 0.028(3) 0.034(3) 0.029(3) 0.004(2) 0.001(2) 0.007(2)
C6 0.019(2) 0.034(3) 0.025(2) 0.0069(19) 0.0003(18) 0.0041(19)
C7 0.029(3) 0.032(3) 0.028(2) -0.0001(19) 0.007(2) -0.002(2)
C8 0.038(3) 0.040(3) 0.047(3) 0.012(2) 0.020(2) 0.005(2)
C9 0.033(3) 0.057(3) 0.034(3) -0.001(2) 0.010(2) 0.020(2)
C10 0.017(2) 0.027(2) 0.033(3) 0.0074(19) 0.0049(18) 0.0023(18)
C11 0.036(3) 0.039(3) 0.028(3) 0.004(2) 0.001(2) 0.008(2)
C12 0.018(2) 0.024(2) 0.036(3) 0.0071(19) 0.0036(19) 0.0064(17)
C13 0.020(2) 0.020(2) 0.035(3) 0.0078(18) 0.0076(19) 0.0052(17)
C14 0.030(3) 0.026(2) 0.037(3) 0.006(2) 0.003(2) 0.0061(19)
C15 0.018(2) 0.017(2) 0.032(2) 0.0011(17) 0.0014(18) 0.0052(17)
C16 0.022(2) 0.026(2) 0.038(3) 0.0055(19) 0.007(2) 0.0055(18)
C17 0.015(2) 0.027(2) 0.050(3) 0.002(2) 0.003(2) 0.0022(18)
C18 0.027(3) 0.025(2) 0.042(3) 0.002(2) -0.001(2) 0.0094(19)
C19 0.028(3) 0.026(2) 0.029(2) 0.0042(18) 0.001(2) 0.0078(19)
C20 0.023(2) 0.016(2) 0.029(2) 0.0041(17) 0.0047(19) 0.0072(17)
C21 0.025(2) 0.023(2) 0.030(2) 0.0026(18) 0.0059(19) 0.0031(18)
C22 0.028(3) 0.044(3) 0.047(3) 0.009(2) 0.014(2) 0.000(2)
C23 0.028(3) 0.052(3) 0.048(3) 0.001(3) -0.008(2) 0.005(2)
C24 0.019(2) 0.015(2) 0.022(2) 0.0059(16) 0.0063(17) 0.0011(16)
C25 0.016(2) 0.019(2) 0.025(2) 0.0088(16) 0.0085(17) 0.0053(16)
C26 0.022(2) 0.019(2) 0.022(2) 0.0047(16) 0.0065(18) 0.0032(17)
C27 0.018(2) 0.025(2) 0.024(2) 0.0075(17) 0.0024(17) 0.0010(17)
C28 0.015(2) 0.024(2) 0.025(2) 0.0094(17) 0.0021(17) 0.0040(17)
C29 0.014(2) 0.018(2) 0.029(2) 0.0075(17) 0.0073(17) 0.0012(16)
C30 0.016(2) 0.022(2) 0.027(2) 0.0023(17) 0.0035(17) 0.0036(17)
C31 0.018(2) 0.019(2) 0.030(2) 0.0008(17) 0.0076(18) 0.0002(17)
C32 0.020(2) 0.028(2) 0.036(3) 0.0012(19) 0.0065(19) 0.0009(18)
C33 0.023(3) 0.035(3) 0.051(3) -0.001(2) 0.014(2) 0.002(2)
C34 0.027(3) 0.039(3) 0.044(3) -0.001(2) 0.024(2) -0.002(2)
C35 0.042(3) 0.030(3) 0.033(3) 0.005(2) 0.017(2) -0.003(2)
C36 0.026(2) 0.023(2) 0.031(3) 0.0042(18) 0.0091(19) 0.0036(18)
C37 0.012(2) 0.023(2) 0.028(2) 0.0031(17) 0.0007(17) 0.0026(16)
C38 0.017(2) 0.025(2) 0.031(2) 0.0019(18) 0.0060(18) 0.0026(17)
C39 0.021(2) 0.020(2) 0.043(3) 0.0024(19) 0.003(2) 0.0042(17)
C40 0.022(2) 0.022(2) 0.042(3) 0.0131(19) 0.004(2) 0.0074(18)
C41 0.019(2) 0.028(2) 0.030(2) 0.0078(19) 0.0070(18) 0.0035(18)
C42 0.015(2) 0.019(2) 0.031(2) 0.0046(17) 0.0012(18) 0.0023(16)
C43 0.013(2) 0.021(2) 0.027(2) 0.0022(17) 0.0037(17) 0.0058(16)
C44 0.017(2) 0.023(2) 0.023(2) 0.0032(16) 0.0078(17) 0.0063(17)
C45 0.019(2) 0.025(2) 0.031(2) 0.0065(18) 0.0060(19) 0.0015(18)
C46 0.020(2) 0.029(2) 0.031(2) 0.0044(18) 0.0058(19) 0.0090(18)
C47 0.022(2) 0.028(2) 0.032(2) 0.0080(19) 0.0057(19) 0.0126(18)
C48 0.024(2) 0.023(2) 0.039(3) 0.0087(19) 0.006(2) 0.0056(18)
C49 0.015(2) 0.025(2) 0.032(2) 0.0018(18) 0.0061(18) 0.0046(17)
C50 0.013(2) 0.026(2) 0.032(2) 0.0119(18) 0.0028(18) 0.0117(17)
C51 0.024(2) 0.027(2) 0.033(3) 0.0092(19) 0.0090(19) 0.0108(18)
C52 0.024(3) 0.032(3) 0.052(3) 0.022(2) 0.014(2) 0.014(2)
C53 0.024(3) 0.044(3) 0.047(3) 0.028(2) 0.018(2) 0.018(2)
C54 0.025(3) 0.056(3) 0.029(3) 0.015(2) 0.009(2) 0.015(2)
C55 0.017(2) 0.042(3) 0.032(3) 0.008(2) 0.0012(19) 0.0075(19)
C56 0.026(3) 0.032(3) 0.029(3) -0.0002(19) 0.004(2) 0.0048(19)
C57 0.017(2) 0.026(2) 0.029(2) 0.0052(18) 0.0058(18) 0.0015(17)
C58 0.016(2) 0.035(3) 0.036(3) 0.009(2) 0.0030(19) 0.0026(19)
C59 0.021(2) 0.031(3) 0.043(3) 0.003(2) 0.010(2) 0.0026(19)
C60 0.020(2) 0.020(2) 0.029(2) 0.0068(17) 0.0026(18) 0.0072(17)
C61 0.030(3) 0.023(2) 0.041(3) 0.009(2) 0.005(2) 0.0037(19)
C62 0.033(3) 0.034(3) 0.028(2) 0.012(2) 0.007(2) 0.006(2)
C63 0.019(2) 0.024(2) 0.029(2) 0.0032(17) 0.0090(18) 0.0006(17)
C64 0.030(3) 0.037(3) 0.025(2) -0.0004(19) 0.004(2) 0.000(2)
C65 0.027(3) 0.033(3) 0.032(3) -0.001(2) 0.009(2) 0.006(2)
C66 0.044(3) 0.039(3) 0.047(3) 0.007(2) 0.017(3) -0.001(2)
C67 0.036(3) 0.034(3) 0.035(3) 0.006(2) 0.009(2) 0.004(2)
C68 0.022(2) 0.034(3) 0.030(3) 0.0025(19) 0.001(2) 0.0044(19)
C69 0.205(11) 0.128(8) 0.107(7) 0.015(6) 0.038(7) -0.027(7)
C70 0.125(9) 0.079(7) 0.211(14) 0.036(8) 0.019(9) 0.002(6)
C71 0.112(8) 0.115(8) 0.100(7) 0.018(6) 0.042(6) 0.000(6)
C72 0.148(11) 0.123(9) 0.138(10) 0.022(8) 0.039(8) -0.003(8)
C73 0.131(7) 0.145(6) 0.142(7) 0.006(5) 0.040(5) -0.001(5)
C74 0.102(9) 0.224(14) 0.107(8) -0.012(8) 0.008(7) 0.005(9)

loop_
_atom_type_symbol
_atom_type_description
_atom_type_scat_dispersion_real
_atom_type_scat_dispersion_imag
_atom_type_scat_source
C C 0.0033 0.0016 'International Tables Vol C Tables 4.2.6.8 and 6.1.1.4'
H H 0.0000 0.0000 'International Tables Vol C Tables 4.2.6.8 and 6.1.1.4'
N N 0.0061 0.0033 'International Tables Vol C Tables 4.2.6.8 and 6.1.1.4'
Mg Mg 0.0486 0.0363 'International Tables Vol C Tables 4.2.6.8 and 6.1.1.4'
Si Si 0.0817 0.0704 'International Tables Vol C Tables 4.2.6.8 and 6.1.1.4'
Ge Ge 0.1547 1.8001 'International Tables Vol C Tables 4.2.6.8 and 6.1.1.4'

loop_
_geom_angle_atom_site_label_1
_geom_angle_atom_site_label_2
_geom_angle_atom_site_label_3
_geom_angle
_geom_angle_site_symmetry_1
_geom_angle_site_symmetry_3
N3 Ge1 C42 105.88(16) . .
N3 Ge1 Mg1 120.91(10) . .
C42 Ge1 Mg1 107.61(12) . .
N3 Ge1 H1 100.6(18) . .
C42 Ge1 H1 103(2) . .
Mg1 Ge1 H1 117.2(19) . .
N3 Si1 C57 115.09(17) . .
N3 Si1 C63 113.15(18) . .
C57 Si1 C63 107.81(19) . .
N3 Si1 C60 105.56(17) . .
C57 Si1 C60 107.01(19) . .
C63 Si1 C60 107.80(19) . .
N2 Mg1 N1 92.14(15) . .
N2 Mg1 Ge1 117.62(12) . .
N1 Mg1 Ge1 113.82(11) . .
N2 Mg1 C52 84.51(15) . .
N1 Mg1 C52 111.73(15) . .
Ge1 Mg1 C52 127.65(11) . .
N2 Mg1 C53 99.52(15) . .
N1 Mg1 C53 86.51(15) . .
Ge1 Mg1 C53 135.55(11) . .
C52 Mg1 C53 28.91(15) . .
N2 Mg1 C51 97.29(14) . .
N1 Mg1 C51 136.84(15) . .
Ge1 Mg1 C51 98.67(10) . .
C52 Mg1 C51 29.07(13) . .
C53 Mg1 C51 50.43(13) . .
N2 Mg1 C10 74.28(13) . .
N1 Mg1 C10 25.37(14) . .
Ge1 Mg1 C10 106.04(10) . .
C52 Mg1 C10 126.02(14) . .
C53 Mg1 C10 106.93(14) . .
C51 Mg1 C10 155.06(14) . .
N2 Mg1 C13 24.86(13) . .
N1 Mg1 C13 74.46(14) . .
Ge1 Mg1 C13 108.67(10) . .
C52 Mg1 C13 107.14(14) . .
C53 Mg1 C13 114.92(14) . .
C51 Mg1 C13 122.14(13) . .
C10 Mg1 C13 52.41(13) . .
C10 N1 C1 118.8(4) . .
C10 N1 Mg1 113.3(3) . .
C1 N1 Mg1 127.6(3) . .
C6 C1 C2 119.6(4) . .
C6 C1 N1 120.1(4) . .
C2 C1 N1 120.2(4) . .
C13 N2 C15 118.9(3) . .
C13 N2 Mg1 114.6(3) . .
C15 N2 Mg1 126.2(3) . .
C3 C2 C1 118.3(4) . .
C3 C2 C8 120.1(4) . .
C1 C2 C8 121.5(4) . .
C24 N3 Si1 122.4(3) . .
C24 N3 Ge1 108.2(2) . .
Si1 N3 Ge1 127.22(18) . .
C4 C3 C2 123.5(4) . .
C4 C3 H3 118.2 . .
C2 C3 H3 118.2 . .
C3 C4 C5 116.8(4) . .
C3 C4 C9 122.7(4) . .
C5 C4 C9 120.5(4) . .
C4 C5 C6 122.4(4) . .
C4 C5 H5 118.8 . .
C6 C5 H5 118.8 . .
C5 C6 C1 119.3(4) . .
C5 C6 C7 120.0(4) . .
C1 C6 C7 120.6(4) . .
C6 C7 H7A 109.5 . .
C6 C7 H7B 109.5 . .
H7A C7 H7B 109.5 . .
C6 C7 H7C 109.5 . .
H7A C7 H7C 109.5 . .
H7B C7 H7C 109.5 . .
C2 C8 H8A 109.5 . .
C2 C8 H8B 109.5 . .
H8A C8 H8B 109.5 . .
C2 C8 H8C 109.5 . .
H8A C8 H8C 109.5 . .
H8B C8 H8C 109.5 . .
C4 C9 H9A 109.5 . .
C4 C9 H9B 109.5 . .
H9A C9 H9B 109.5 . .
C4 C9 H9C 109.5 . .
H9A C9 H9C 109.5 . .
H9B C9 H9C 109.5 . .
N1 C10 C12 124.4(4) . .
N1 C10 C11 119.0(4) . .
C12 C10 C11 116.6(4) . .
N1 C10 Mg1 41.4(2) . .
C12 C10 Mg1 85.6(3) . .
C11 C10 Mg1 154.1(3) . .
C10 C11 H11A 109.5 . .
C10 C11 H11B 109.5 . .
H11A C11 H11B 109.5 . .
C10 C11 H11C 109.5 . .
H11A C11 H11C 109.5 . .
H11B C11 H11C 109.5 . .
C10 C12 C13 129.4(4) . .
C10 C12 H12 115.3 . .
C13 C12 H12 115.3 . .
N2 C13 C12 123.1(4) . .
N2 C13 C14 119.6(4) . .
C12 C13 C14 117.3(4) . .
N2 C13 Mg1 40.55(19) . .
C12 C13 Mg1 84.7(2) . .
C14 C13 Mg1 154.8(3) . .
C13 C14 H14A 109.5 . .
C13 C14 H14B 109.5 . .
H14A C14 H14B 109.5 . .
C13 C14 H14C 109.5 . .
H14A C14 H14C 109.5 . .
H14B C14 H14C 109.5 . .
C20 C15 C16 120.2(4) . .
C20 C15 N2 120.3(4) . .
C16 C15 N2 119.2(4) . .
C17 C16 C15 118.2(4) . .
C17 C16 C22 119.9(4) . .
C15 C16 C22 121.9(4) . .
C18 C17 C16 123.0(4) . .
C18 C17 H17 118.5 . .
C16 C17 H17 118.5 . .
C17 C18 C19 117.7(4) . .
C17 C18 C23 121.9(4) . .
C19 C18 C23 120.3(5) . .
C18 C19 C20 121.7(4) . .
C18 C19 H19 119.1 . .
C20 C19 H19 119.1 . .
C19 C20 C15 119.1(4) . .
C19 C20 C21 120.2(4) . .
C15 C20 C21 120.7(4) . .
C20 C21 H21A 109.5 . .
C20 C21 H21B 109.5 . .
H21A C21 H21B 109.5 . .
C20 C21 H21C 109.5 . .
H21A C21 H21C 109.5 . .
H21B C21 H21C 109.5 . .
C16 C22 H22A 109.5 . .
C16 C22 H22B 109.5 . .
H22A C22 H22B 109.5 . .
C16 C22 H22C 109.5 . .
H22A C22 H22C 109.5 . .
H22B C22 H22C 109.5 . .
C18 C23 H23A 109.5 . .
C18 C23 H23B 109.5 . .
H23A C23 H23B 109.5 . .
C18 C23 H23C 109.5 . .
H23A C23 H23C 109.5 . .
H23B C23 H23C 109.5 . .
C25 C24 C29 117.9(4) . .
C25 C24 N3 120.3(4) . .
C29 C24 N3 121.6(4) . .
C26 C25 C24 120.9(4) . .
C26 C25 C30 119.6(4) . .
C24 C25 C30 119.3(4) . .
C27 C26 C25 121.3(4) . .
C27 C26 H26 119.4 . .
C25 C26 H26 119.4 . .
C26 C27 C28 117.7(4) . .
C26 C27 C56 121.0(4) . .
C28 C27 C56 121.3(4) . .
C29 C28 C27 122.7(4) . .
C29 C28 H28 118.6 . .
C27 C28 H28 118.6 . .
C28 C29 C24 119.4(4) . .
C28 C29 C43 120.9(4) . .
C24 C29 C43 119.7(4) . .
C31 C30 C25 116.5(3) . .
C31 C30 C37 115.0(3) . .
C25 C30 C37 108.3(3) . .
C31 C30 H30 105.3 . .
C25 C30 H30 105.3 . .
C37 C30 H30 105.3 . .
C36 C31 C32 116.7(4) . .
C36 C31 C30 123.9(4) . .
C32 C31 C30 119.3(4) . .
C33 C32 C31 121.3(4) . .
C33 C32 H32 119.4 . .
C31 C32 H32 119.4 . .
C34 C33 C32 121.0(5) . .
C34 C33 H33 119.5 . .
C32 C33 H33 119.5 . .
C33 C34 C35 118.5(4) . .
C33 C34 H34 120.8 . .
C35 C34 H34 120.8 . .
C36 C35 C34 120.8(5) . .
C36 C35 H35 119.6 . .
C34 C35 H35 119.6 . .
C35 C36 C31 121.7(4) . .
C35 C36 H36 119.1 . .
C31 C36 H36 119.1 . .
C42 C37 C38 119.3(4) . .
C42 C37 C30 119.3(4) . .
C38 C37 C30 121.4(4) . .
C39 C38 C37 120.9(4) . .
C39 C38 H38 119.5 . .
C37 C38 H38 119.5 . .
C40 C39 C38 119.8(4) . .
C40 C39 H39 120.1 . .
C38 C39 H39 120.1 . .
C39 C40 C41 119.8(4) . .
C39 C40 H40 120.1 . .
C41 C40 H40 120.1 . .
C40 C41 C42 121.3(4) . .
C40 C41 H41 119.3 . .
C42 C41 H41 119.3 . .
C37 C42 C41 118.4(4) . .
C37 C42 Ge1 127.3(3) . .
C41 C42 Ge1 113.3(3) . .
C50 C43 C29 112.6(3) . .
C50 C43 C44 109.8(3) . .
C29 C43 C44 114.0(3) . .
C50 C43 H43 106.6 . .
C29 C43 H43 106.6 . .
C44 C43 H43 106.6 . .
C49 C44 C45 118.0(4) . .
C49 C44 C43 120.4(4) . .
C45 C44 C43 121.6(4) . .
C46 C45 C44 121.2(4) . .
C46 C45 H45 119.4 . .
C44 C45 H45 119.4 . .
C47 C46 C45 119.7(4) . .
C47 C46 H46 120.1 . .
C45 C46 H46 120.1 . .
C46 C47 C48 120.4(4) . .
C46 C47 H47 119.8 . .
C48 C47 H47 119.8 . .
C47 C48 C49 119.7(4) . .
C47 C48 H48 120.2 . .
C49 C48 H48 120.2 . .
C44 C49 C48 121.0(4) . .
C44 C49 H49 119.5 . .
C48 C49 H49 119.5 . .
C51 C50 C55 118.0(4) . .
C51 C50 C43 122.4(4) . .
C55 C50 C43 119.4(4) . .
C50 C51 C52 120.7(4) . .
C50 C51 Mg1 86.9(3) . .
C52 C51 Mg1 70.4(2) . .
C50 C51 H51 119.7 . .
C52 C51 H51 119.7 . .
Mg1 C51 H51 113.3 . .
C53 C52 C51 120.0(4) . .
C53 C52 Mg1 79.7(3) . .
C51 C52 Mg1 80.6(3) . .
C53 C52 H52 120.0 . .
C51 C52 H52 120.0 . .
Mg1 C52 H52 110.0 . .
C54 C53 C52 119.9(4) . .
C54 C53 Mg1 86.4(3) . .
C52 C53 Mg1 71.4(3) . .
C54 C53 H53 120.1 . .
C52 C53 H53 120.1 . .
Mg1 C53 H53 112.4 . .
C53 C54 C55 119.7(5) . .
C53 C54 H54 120.1 . .
C55 C54 H54 120.1 . .
C54 C55 C50 121.7(4) . .
C54 C55 H55 119.1 . .
C50 C55 H55 119.1 . .
C27 C56 H56A 109.5 . .
C27 C56 H56B 109.5 . .
H56A C56 H56B 109.5 . .
C27 C56 H56C 109.5 . .
H56A C56 H56C 109.5 . .
H56B C56 H56C 109.5 . .
C58 C57 C59 109.0(4) . .
C58 C57 Si1 117.6(3) . .
C59 C57 Si1 111.1(3) . .
C58 C57 H57 106.1 . .
C59 C57 H57 106.1 . .
Si1 C57 H57 106.1 . .
C57 C58 H58A 109.5 . .
C57 C58 H58B 109.5 . .
H58A C58 H58B 109.5 . .
C57 C58 H58C 109.5 . .
H58A C58 H58C 109.5 . .
H58B C58 H58C 109.5 . .
C57 C59 H59A 109.5 . .
C57 C59 H59B 109.5 . .
H59A C59 H59B 109.5 . .
C57 C59 H59C 109.5 . .
H59A C59 H59C 109.5 . .
H59B C59 H59C 109.5 . .
C62 C60 C61 109.6(4) . .
C62 C60 Si1 113.6(3) . .
C61 C60 Si1 115.4(3) . .
C62 C60 H60 105.8 . .
C61 C60 H60 105.8 . .
Si1 C60 H60 105.8 . .
C60 C61 H61A 109.5 . .
C60 C61 H61B 109.5 . .
H61A C61 H61B 109.5 . .
C60 C61 H61C 109.5 . .
H61A C61 H61C 109.5 . .
H61B C61 H61C 109.5 . .
C60 C62 H62A 109.5 . .
C60 C62 H62B 109.5 . .
H62A C62 H62B 109.5 . .
C60 C62 H62C 109.5 . .
H62A C62 H62C 109.5 . .
H62B C62 H62C 109.5 . .
C65 C63 C64 109.6(4) . .
C65 C63 Si1 113.7(3) . .
C64 C63 Si1 118.0(3) . .
C65 C63 H63 104.7 . .
C64 C63 H63 104.7 . .
Si1 C63 H63 104.7 . .
C63 C64 H64A 109.5 . .
C63 C64 H64B 109.5 . .
H64A C64 H64B 109.5 . .
C63 C64 H64C 109.5 . .
H64A C64 H64C 109.5 . .
H64B C64 H64C 109.5 . .
C63 C65 H65A 109.5 . .
C63 C65 H65B 109.5 . .
H65A C65 H65B 109.5 . .
C63 C65 H65C 109.5 . .
H65A C65 H65C 109.5 . .
H65B C65 H65C 109.5 . .
C67 C66 H66A 109.5 . .
C67 C66 H66B 109.5 . .
H66A C66 H66B 109.5 . .
C67 C66 H66C 109.5 . .
H66A C66 H66C 109.5 . .
H66B C66 H66C 109.5 . .
C68 C67 C66 113.9(4) . .
C68 C67 H67A 108.8 . .
C66 C67 H67A 108.8 . .
C68 C67 H67B 108.8 . .
C66 C67 H67B 108.8 . .
H67A C67 H67B 107.7 . .
C67 C68 C68 114.6(5) . 2_657
C67 C68 H68A 108.6 . .
C68 C68 H68A 108.6 2_657 .
C67 C68 H68B 108.6 . .
C68 C68 H68B 108.6 2_657 .
H68A C68 H68B 107.6 . .
C70 C69 H69A 109.5 . .
C70 C69 H69B 109.5 . .
H69A C69 H69B 109.5 . .
C70 C69 H69C 109.5 . .
H69A C69 H69C 109.5 . .
H69B C69 H69C 109.5 . .
C69 C70 C71 115.1(9) . .
C69 C70 H70A 108.5 . .
C71 C70 H70A 108.5 . .
C69 C70 H70B 108.5 . .
C71 C70 H70B 108.5 . .
H70A C70 H70B 107.5 . .
C72 C71 C70 117.2(10) . .
C72 C71 H71A 108.0 . .
C70 C71 H71A 108.0 . .
C72 C71 H71B 108.0 . .
C70 C71 H71B 108.0 . .
H71A C71 H71B 107.2 . .
C71 C72 C73 118.8(10) . .
C71 C72 H72A 107.6 . .
C73 C72 H72A 107.6 . .
C71 C72 H72B 107.6 . .
C73 C72 H72B 107.6 . .
H72A C72 H72B 107.1 . .
C74 C73 C72 119.5(11) . .
C74 C73 H73A 107.4 . .
C72 C73 H73A 107.4 . .
C74 C73 H73B 107.4 . .
C72 C73 H73B 107.4 . .
H73A C73 H73B 107.0 . .
C73 C74 H74A 109.5 . .
C73 C74 H74B 109.5 . .
H74A C74 H74B 109.5 . .
C73 C74 H74C 109.5 . .
H74A C74 H74C 109.5 . .
H74B C74 H74C 109.5 . .

loop_
_geom_bond_atom_site_label_1
_geom_bond_atom_site_label_2
_geom_bond_distance
_geom_bond_site_symmetry_2
Ge1 N3 1.907(3) .
Ge1 C42 2.004(4) .
Ge1 Mg1 2.7006(15) .
Ge1 H1 1.40(4) .
Si1 N3 1.749(3) .
Si1 C57 1.901(4) .
Si1 C63 1.903(4) .
Si1 C60 1.911(4) .
Mg1 N2 2.051(4) .
Mg1 N1 2.053(4) .
Mg1 C52 2.715(5) .
Mg1 C53 2.819(5) .
Mg1 C51 2.844(4) .
Mg1 C10 2.854(4) .
Mg1 C13 2.869(4) .
N1 C10 1.331(5) .
N1 C1 1.436(6) .
C1 C6 1.394(6) .
C1 C2 1.406(6) .
N2 C13 1.327(5) .
N2 C15 1.445(5) .
C2 C3 1.385(7) .
C2 C8 1.493(6) .
N3 C24 1.438(5) .
C3 C4 1.378(7) .
C3 H3 0.9500 .
C4 C5 1.387(7) .
C4 C9 1.507(6) .
C5 C6 1.389(6) .
C5 H5 0.9500 .
C6 C7 1.502(6) .
C7 H7A 0.9800 .
C7 H7B 0.9800 .
C7 H7C 0.9800 .
C8 H8A 0.9800 .
C8 H8B 0.9800 .
C8 H8C 0.9800 .
C9 H9A 0.9800 .
C9 H9B 0.9800 .
C9 H9C 0.9800 .
C10 C12 1.389(6) .
C10 C11 1.524(6) .
C11 H11A 0.9800 .
C11 H11B 0.9800 .
C11 H11C 0.9800 .
C12 C13 1.407(6) .
C12 H12 0.9500 .
C13 C14 1.497(6) .
C14 H14A 0.9800 .
C14 H14B 0.9800 .
C14 H14C 0.9800 .
C15 C20 1.394(6) .
C15 C16 1.402(6) .
C16 C17 1.386(6) .
C16 C22 1.499(7) .
C17 C18 1.373(7) .
C17 H17 0.9500 .
C18 C19 1.388(7) .
C18 C23 1.512(7) .
C19 C20 1.389(6) .
C19 H19 0.9500 .
C20 C21 1.498(6) .
C21 H21A 0.9800 .
C21 H21B 0.9800 .
C21 H21C 0.9800 .
C22 H22A 0.9800 .
C22 H22B 0.9800 .
C22 H22C 0.9800 .
C23 H23A 0.9800 .
C23 H23B 0.9800 .
C23 H23C 0.9800 .
C24 C25 1.406(6) .
C24 C29 1.416(6) .
C25 C26 1.389(6) .
C25 C30 1.528(6) .
C26 C27 1.386(6) .
C26 H26 0.9500 .
C27 C28 1.389(6) .
C27 C56 1.503(6) .
C28 C29 1.387(6) .
C28 H28 0.9500 .
C29 C43 1.528(6) .
C30 C31 1.526(6) .
C30 C37 1.535(6) .
C30 H30 1.0000 .
C31 C36 1.388(6) .
C31 C32 1.392(6) .
C32 C33 1.386(7) .
C32 H32 0.9500 .
C33 C34 1.366(7) .
C33 H33 0.9500 .
C34 C35 1.379(7) .
C34 H34 0.9500 .
C35 C36 1.375(6) .
C35 H35 0.9500 .
C36 H36 0.9500 .
C37 C42 1.392(6) .
C37 C38 1.399(6) .
C38 C39 1.377(6) .
C38 H38 0.9500 .
C39 C40 1.368(7) .
C39 H39 0.9500 .
C40 C41 1.383(6) .
C40 H40 0.9500 .
C41 C42 1.396(6) .
C41 H41 0.9500 .
C43 C50 1.520(6) .
C43 C44 1.528(6) .
C43 H43 1.0000 .
C44 C49 1.383(6) .
C44 C45 1.395(6) .
C45 C46 1.384(6) .
C45 H45 0.9500 .
C46 C47 1.370(6) .
C46 H46 0.9500 .
C47 C48 1.381(6) .
C47 H47 0.9500 .
C48 C49 1.389(6) .
C48 H48 0.9500 .
C49 H49 0.9500 .
C50 C51 1.381(6) .
C50 C55 1.393(6) .
C51 C52 1.401(6) .
C51 H51 0.9500 .
C52 C53 1.385(7) .
C52 H52 0.9500 .
C53 C54 1.372(7) .
C53 H53 0.9500 .
C54 C55 1.384(7) .
C54 H54 0.9500 .
C55 H55 0.9500 .
C56 H56A 0.9800 .
C56 H56B 0.9800 .
C56 H56C 0.9800 .
C57 C58 1.527(6) .
C57 C59 1.546(6) .
C57 H57 1.0000 .
C58 H58A 0.9800 .
C58 H58B 0.9800 .
C58 H58C 0.9800 .
C59 H59A 0.9800 .
C59 H59B 0.9800 .
C59 H59C 0.9800 .
C60 C62 1.526(6) .
C60 C61 1.530(6) .
C60 H60 1.0000 .
C61 H61A 0.9800 .
C61 H61B 0.9800 .
C61 H61C 0.9800 .
C62 H62A 0.9800 .
C62 H62B 0.9800 .
C62 H62C 0.9800 .
C63 C65 1.511(6) .
C63 C64 1.535(6) .
C63 H63 1.0000 .
C64 H64A 0.9800 .
C64 H64B 0.9800 .
C64 H64C 0.9800 .
C65 H65A 0.9800 .
C65 H65B 0.9800 .
C65 H65C 0.9800 .
C66 C67 1.515(7) .
C66 H66A 0.9800 .
C66 H66B 0.9800 .
C66 H66C 0.9800 .
C67 C68 1.495(6) .
C67 H67A 0.9900 .
C67 H67B 0.9900 .
C68 C68 1.517(9) 2_657
C68 H68A 0.9900 .
C68 H68B 0.9900 .
C69 C70 1.451(15) .
C69 H69A 0.9800 .
C69 H69B 0.9800 .
C69 H69C 0.9800 .
C70 C71 1.525(14) .
C70 H70A 0.9900 .
C70 H70B 0.9900 .
C71 C72 1.443(13) .
C71 H71A 0.9900 .
C71 H71B 0.9900 .
C72 C73 1.448(14) .
C72 H72A 0.9900 .
C72 H72B 0.9900 .
C73 C74 1.428(8) .
C73 H73A 0.9900 .
C73 H73B 0.9900 .
C74 H74A 0.9800 .
C74 H74B 0.9800 .
C74 H74C 0.9800 .
